data_4514052
loop_
_publ_author_name
'Fu, Fangyu'
'Xiang, Ji'
'Cheng, Hao'
'Cheng, Longjiu'
'Chong, Hanbao'
'Wang, Shuxin'
'Li, Peng'
'Wei, Shiqiang'
'Zhu, Manzhou'
'Li, Yadong'

_publ_section_title
;
 A Robust and Efficient Pd3 Cluster Catalyst for the Suzuki Reaction and
 Its Odd Mechanism
;
_journal_issue 3
_journal_name_full 'ACS Catalysis'
_journal_page_first 1860
_journal_paper_doi 10.1021/acscatal.6b02527
_journal_volume 7
_journal_year 2017
_chemical_formula_sum 'C78 H65 Br0.69 Cl0.31 F6 P5 Pd3 Sb'
_chemical_formula_weight 1778.12
_chemical_name_systematic
; 
 ? 
;
_space_group_IT_number 14
_symmetry_cell_setting monoclinic
_symmetry_space_group_name_Hall '-P 2ybc'
_symmetry_space_group_name_H-M 'P 1 21/c 1'
_atom_sites_solution_hydrogens geom
_atom_sites_solution_primary direct
_atom_sites_solution_secondary difmap
_audit_creation_method SHELXL-97
_cell_angle_alpha 90.00
_cell_angle_beta 92.693(2)
_cell_angle_gamma 90.00
_cell_formula_units_Z 4
_cell_length_a 15.3662(17)
_cell_length_b 16.9466(19)
_cell_length_c 27.676(3)
_cell_measurement_reflns_used 512
_cell_measurement_temperature 296(2)
_cell_measurement_theta_max 23.2235
_cell_measurement_theta_min 2.2785
_cell_volume 7199.0(14)
_computing_structure_refinement 'SHELXL-97 (Sheldrick, 1997)'
_computing_structure_solution 'SHELXS-97 (Sheldrick, 1990)'
_diffrn_ambient_temperature 296(2)
_diffrn_measured_fraction_theta_full 0.997
_diffrn_measured_fraction_theta_max 0.997
_diffrn_measurement_device_type 'Bruker Apex II'
_diffrn_radiation_monochromator graphite
_diffrn_radiation_source 'fine-focus sealed tube'
_diffrn_radiation_type MoK\a
_diffrn_radiation_wavelength 0.71073
_diffrn_reflns_av_R_equivalents 0.0510
_diffrn_reflns_av_sigmaI/netI 0.0499
_diffrn_reflns_limit_h_max 18
_diffrn_reflns_limit_h_min -18
_diffrn_reflns_limit_k_max 20
_diffrn_reflns_limit_k_min -19
_diffrn_reflns_limit_l_max 31
_diffrn_reflns_limit_l_min -33
_diffrn_reflns_number 52990
_diffrn_reflns_theta_full 25.50
_diffrn_reflns_theta_max 25.50
_diffrn_reflns_theta_min 1.33
_exptl_absorpt_coefficient_mu 1.672
_exptl_absorpt_correction_T_max 0.7204
_exptl_absorpt_correction_T_min 0.6998
_exptl_crystal_colour red
_exptl_crystal_density_diffrn 1.641
_exptl_crystal_density_method 'not measured'
_exptl_crystal_description block
_exptl_crystal_F_000 3522
_exptl_crystal_size_max 0.23
_exptl_crystal_size_mid 0.22
_exptl_crystal_size_min 0.21
_refine_diff_density_max 1.377
_refine_diff_density_min -0.673
_refine_diff_density_rms 0.112
_refine_ls_extinction_method none
_refine_ls_goodness_of_fit_ref 0.996
_refine_ls_hydrogen_treatment mixed
_refine_ls_matrix_type full
_refine_ls_number_parameters 857
_refine_ls_number_reflns 13379
_refine_ls_number_restraints 46
_refine_ls_restrained_S_all 1.138
_refine_ls_R_factor_all 0.0839
_refine_ls_R_factor_gt 0.0455
_refine_ls_shift/su_max 0.017
_refine_ls_shift/su_mean 0.000
_refine_ls_structure_factor_coef Fsqd
_refine_ls_weighting_details 'calc w=1/[\s^2^(Fo^2^)+(0.0739P)^2^+0.0000P] where P=(Fo^2^+2Fc^2^)/3'
_refine_ls_weighting_scheme calc
_refine_ls_wR_factor_gt 0.1137
_refine_ls_wR_factor_ref 0.1319
_reflns_number_gt 8885
_reflns_number_total 13379
_reflns_threshold_expression >2sigma(I)
_cod_data_source_file cs6b02527_si_003.cif
_cod_data_source_block a
_cod_original_cell_volume 7199.1(14)
_cod_original_sg_symbol_H-M P2(1)/c
_cod_database_code 4514052

loop_
_symmetry_equiv_pos_as_xyz
'x, y, z'
'-x, y+1/2, -z+1/2'
'-x, -y, -z'
'x, -y-1/2, z-1/2'

loop_
_atom_site_label
_atom_site_type_symbol
_atom_site_fract_x
_atom_site_fract_y
_atom_site_fract_z
_atom_site_U_iso_or_equiv
_atom_site_adp_type
_atom_site_occupancy
_atom_site_symmetry_multiplicity
_atom_site_calc_flag
_atom_site_refinement_flags
_atom_site_disorder_assembly
_atom_site_disorder_group
Br1 Br 0.60896(7) 0.29998(8) 0.77575(4) 0.0572(3) Uani 0.69 1 d PU A 1
Cl1 Cl 0.6096(4) 0.2585(3) 0.7771(2) 0.0457(6) Uani 0.31 1 d PDU A 2
C1 C 0.3848(4) 0.3225(4) 0.7633(2) 0.0560(17) Uani 1 1 d . . .
C2 C 0.4037(6) 0.3996(5) 0.7541(4) 0.094(3) Uani 1 1 d . . .
H2 H 0.4304 0.4129 0.7257 0.113 Uiso 1 1 calc R . .
C3 C 0.3834(7) 0.4586(6) 0.7868(4) 0.112(3) Uani 1 1 d . . .
H3 H 0.3960 0.5110 0.7800 0.134 Uiso 1 1 calc R . .
C4 C 0.3466(6) 0.4409(7) 0.8272(4) 0.109(4) Uani 1 1 d . . .
H4 H 0.3307 0.4809 0.8480 0.131 Uiso 1 1 calc R . .
C5 C 0.3313(6) 0.3632(7) 0.8390(3) 0.099(3) Uani 1 1 d . . .
H5 H 0.3085 0.3506 0.8685 0.119 Uiso 1 1 calc R . .
C6 C 0.3500(5) 0.3046(6) 0.8069(3) 0.076(2) Uani 1 1 d . . .
H6 H 0.3390 0.2523 0.8146 0.091 Uiso 1 1 calc R . .
C7 C 0.3965(5) 0.1543(4) 0.7487(3) 0.0628(18) Uani 1 1 d . . .
C8 C 0.4671(6) 0.1212(5) 0.7743(3) 0.098(3) Uani 1 1 d . . .
H8 H 0.5216 0.1452 0.7749 0.117 Uiso 1 1 calc R . .
C9 C 0.4540(9) 0.0500(7) 0.7995(4) 0.141(5) Uani 1 1 d . . .
H9 H 0.5011 0.0266 0.8163 0.169 Uiso 1 1 calc R . .
C10 C 0.3740(9) 0.0142(7) 0.7999(5) 0.139(5) Uani 1 1 d . . .
H10 H 0.3660 -0.0319 0.8174 0.167 Uiso 1 1 calc R . .
C11 C 0.3088(8) 0.0474(7) 0.7747(4) 0.125(4) Uani 1 1 d . . .
H11 H 0.2548 0.0225 0.7735 0.150 Uiso 1 1 calc R . .
C12 C 0.3179(6) 0.1181(5) 0.7500(3) 0.091(3) Uani 1 1 d . . .
H12 H 0.2694 0.1409 0.7341 0.109 Uiso 1 1 calc R . .
C13 C 0.3183(4) 0.2521(4) 0.6745(3) 0.0506(16) Uani 1 1 d . . .
C14 C 0.2625(5) 0.3151(5) 0.6721(3) 0.074(2) Uani 1 1 d . . .
H14 H 0.2708 0.3570 0.6936 0.089 Uiso 1 1 calc R . .
C15 C 0.1941(5) 0.3167(6) 0.6380(3) 0.092(3) Uani 1 1 d . . .
H15 H 0.1569 0.3601 0.6367 0.111 Uiso 1 1 calc R . .
C16 C 0.1798(5) 0.2562(6) 0.6063(4) 0.088(3) Uani 1 1 d . . .
H16 H 0.1337 0.2584 0.5833 0.105 Uiso 1 1 calc R . .
C17 C 0.2332(5) 0.1932(5) 0.6086(3) 0.084(2) Uani 1 1 d . . .
H17 H 0.2235 0.1512 0.5873 0.100 Uiso 1 1 calc R . .
C18 C 0.3019(4) 0.1907(4) 0.6422(3) 0.0653(19) Uani 1 1 d . . .
H18 H 0.3383 0.1468 0.6433 0.078 Uiso 1 1 calc R . .
C19 C 0.4903(4) 0.1667(4) 0.5879(2) 0.0511(16) Uani 1 1 d . . .
C20 C 0.5035(5) 0.0986(4) 0.6143(3) 0.071(2) Uani 1 1 d . . .
H20 H 0.5323 0.1008 0.6446 0.085 Uiso 1 1 calc R . .
C21 C 0.4747(6) 0.0280(5) 0.5963(4) 0.103(3) Uani 1 1 d . . .
H21 H 0.4835 -0.0175 0.6147 0.124 Uiso 1 1 calc R . .
C22 C 0.4328(7) 0.0229(6) 0.5515(4) 0.114(4) Uani 1 1 d . . .
H22 H 0.4133 -0.0257 0.5396 0.137 Uiso 1 1 calc R . .
C23 C 0.4204(7) 0.0885(6) 0.5249(4) 0.117(4) Uani 1 1 d . . .
H23 H 0.3919 0.0854 0.4946 0.140 Uiso 1 1 calc R . .
C24 C 0.4501(5) 0.1611(5) 0.5424(3) 0.080(2) Uani 1 1 d . . .
H24 H 0.4427 0.2061 0.5234 0.096 Uiso 1 1 calc R . .
C25 C 0.4740(4) 0.3409(4) 0.5876(2) 0.0498(16) Uani 1 1 d . . .
C26 C 0.3905(4) 0.3384(5) 0.5678(3) 0.073(2) Uani 1 1 d . . .
H26 H 0.3594 0.2912 0.5677 0.088 Uiso 1 1 calc R . .
C27 C 0.3515(5) 0.4065(5) 0.5475(3) 0.084(3) Uani 1 1 d . . .
H27 H 0.2949 0.4040 0.5342 0.101 Uiso 1 1 calc R . .
C28 C 0.3952(6) 0.4750(5) 0.5472(3) 0.086(3) Uani 1 1 d . . .
H28 H 0.3700 0.5195 0.5326 0.103 Uiso 1 1 calc R . .
C29 C 0.4773(7) 0.4787(5) 0.5687(3) 0.093(3) Uani 1 1 d . . .
H29 H 0.5068 0.5266 0.5696 0.112 Uiso 1 1 calc R . .
C30 C 0.5171(5) 0.4128(4) 0.5891(3) 0.071(2) Uani 1 1 d . . .
H30 H 0.5726 0.4167 0.6039 0.085 Uiso 1 1 calc R . .
C31 C 0.7903(4) 0.1565(4) 0.5395(2) 0.0488(15) Uani 1 1 d . . .
C32 C 0.8807(4) 0.1540(4) 0.5394(2) 0.0564(17) Uani 1 1 d . . .
H32 H 0.9122 0.2008 0.5384 0.068 Uiso 1 1 calc R . .
C33 C 0.9244(5) 0.0818(5) 0.5408(2) 0.072(2) Uani 1 1 d . . .
H33 H 0.9849 0.0807 0.5408 0.087 Uiso 1 1 calc R . .
C34 C 0.8790(7) 0.0135(5) 0.5420(3) 0.080(2) Uani 1 1 d . . .
H34 H 0.9084 -0.0344 0.5424 0.096 Uiso 1 1 calc R . .
C35 C 0.7907(6) 0.0148(5) 0.5427(3) 0.078(2) Uani 1 1 d . . .
H35 H 0.7601 -0.0325 0.5439 0.094 Uiso 1 1 calc R . .
C36 C 0.7462(5) 0.0850(4) 0.5417(2) 0.0635(19) Uani 1 1 d . . .
H36 H 0.6858 0.0848 0.5426 0.076 Uiso 1 1 calc R . .
C37 C 0.6493(4) 0.2395(4) 0.4906(2) 0.0487(16) Uani 1 1 d . . .
C38 C 0.5824(5) 0.2932(5) 0.4859(3) 0.067(2) Uani 1 1 d . . .
H38 H 0.5756 0.3306 0.5100 0.080 Uiso 1 1 calc R . .
C39 C 0.5236(5) 0.2922(6) 0.4448(3) 0.086(3) Uani 1 1 d . . .
H39 H 0.4772 0.3274 0.4427 0.103 Uiso 1 1 calc R . .
C40 C 0.5354(6) 0.2395(6) 0.4086(3) 0.087(3) Uani 1 1 d . . .
H40 H 0.4976 0.2394 0.3813 0.104 Uiso 1 1 calc R . .
C41 C 0.6019(6) 0.1876(5) 0.4122(3) 0.078(2) Uani 1 1 d . . .
H41 H 0.6094 0.1514 0.3875 0.093 Uiso 1 1 calc R . .
C42 C 0.6594(5) 0.1875(4) 0.4526(2) 0.068(2) Uani 1 1 d . . .
H42 H 0.7055 0.1519 0.4541 0.081 Uiso 1 1 calc R . .
C43 C 0.7911(4) 0.3304(4) 0.5232(2) 0.0486(16) Uani 1 1 d . . .
C44 C 0.7756(4) 0.4027(4) 0.5442(3) 0.0563(17) Uani 1 1 d . . .
H44 H 0.7374 0.4060 0.5693 0.068 Uiso 1 1 calc R . .
C45 C 0.8162(5) 0.4698(4) 0.5285(3) 0.074(2) Uani 1 1 d . . .
H45 H 0.8043 0.5184 0.5423 0.089 Uiso 1 1 calc R . .
C46 C 0.8742(6) 0.4646(6) 0.4925(4) 0.093(3) Uani 1 1 d . . .
H46 H 0.9016 0.5098 0.4818 0.112 Uiso 1 1 calc R . .
C47 C 0.8916(6) 0.3937(6) 0.4725(3) 0.101(3) Uani 1 1 d . . .
H47 H 0.9328 0.3906 0.4490 0.122 Uiso 1 1 calc R . .
C48 C 0.8490(5) 0.3257(5) 0.4863(3) 0.076(2) Uani 1 1 d . . .
H48 H 0.8592 0.2778 0.4712 0.092 Uiso 1 1 calc R . .
C49 C 0.8842(4) 0.3499(4) 0.6467(2) 0.0458(15) Uani 1 1 d D . .
C50 C 0.9507(4) 0.3456(4) 0.6151(2) 0.0592(18) Uani 1 1 d D . .
H50 H 0.9656 0.2975 0.6016 0.071 Uiso 1 1 calc R . .
C51 C 0.9953(5) 0.4137(6) 0.6039(3) 0.085(3) Uani 1 1 d D . .
H51 H 1.0403 0.4106 0.5826 0.102 Uiso 1 1 calc R . .
C52 C 0.9754(6) 0.4846(6) 0.6229(4) 0.106(3) Uani 1 1 d D . .
H52 H 1.0073 0.5292 0.6153 0.128 Uiso 1 1 calc R . .
C53 C 0.9092(8) 0.4902(5) 0.6527(4) 0.124(4) Uani 1 1 d D . .
H53 H 0.8942 0.5389 0.6653 0.149 Uiso 1 1 calc R . .
C54 C 0.8632(6) 0.4225(4) 0.6647(3) 0.086(3) Uani 1 1 d D . .
H54 H 0.8174 0.4267 0.6853 0.103 Uiso 1 1 calc R . .
C55 C 0.8831(4) 0.1789(4) 0.6629(2) 0.0426(14) Uani 1 1 d . . .
C56 C 0.9732(4) 0.1792(4) 0.6711(2) 0.0588(18) Uani 1 1 d . . .
H56 H 1.0030 0.2269 0.6739 0.071 Uiso 1 1 calc R . .
C57 C 1.0186(5) 0.1089(5) 0.6750(3) 0.081(2) Uani 1 1 d . . .
H57 H 1.0789 0.1096 0.6803 0.097 Uiso 1 1 calc R . .
C58 C 0.9758(6) 0.0388(5) 0.6712(3) 0.084(3) Uani 1 1 d . . .
H58 H 1.0070 -0.0081 0.6734 0.100 Uiso 1 1 calc R . .
C59 C 0.8880(6) 0.0369(5) 0.6642(3) 0.077(2) Uani 1 1 d . . .
H59 H 0.8591 -0.0113 0.6623 0.092 Uiso 1 1 calc R . .
C60 C 0.8413(5) 0.1066(4) 0.6600(2) 0.0577(18) Uani 1 1 d . . .
H60 H 0.7811 0.1048 0.6551 0.069 Uiso 1 1 calc R . .
C61 C 0.9488(4) 0.2713(4) 0.7789(2) 0.0545(17) Uani 1 1 d D . .
C62 C 0.9858(4) 0.3381(5) 0.7590(3) 0.081(2) Uani 1 1 d D . .
H62 H 0.9494 0.3790 0.7484 0.097 Uiso 1 1 calc R . .
C63 C 1.0752(5) 0.3459(7) 0.7545(4) 0.114(4) Uani 1 1 d D . .
H63 H 1.0988 0.3914 0.7416 0.137 Uiso 1 1 calc R . .
C64 C 1.1269(7) 0.2846(8) 0.7697(4) 0.139(5) Uani 1 1 d D . .
H64 H 1.1868 0.2884 0.7668 0.166 Uiso 1 1 calc R . .
C65 C 1.0930(5) 0.2174(8) 0.7891(4) 0.150(6) Uani 1 1 d D . .
H65 H 1.1297 0.1759 0.7985 0.179 Uiso 1 1 calc R . .
C66 C 1.0033(5) 0.2111(6) 0.7948(3) 0.107(3) Uani 1 1 d D . .
H66 H 0.9805 0.1666 0.8093 0.128 Uiso 1 1 calc R . .
C67 C 0.8283(4) 0.3492(4) 0.8331(2) 0.0473(15) Uani 1 1 d D . .
C68 C 0.8848(4) 0.3452(4) 0.8740(2) 0.0575(17) Uani 1 1 d D . .
H68 H 0.9234 0.3031 0.8776 0.069 Uiso 1 1 calc R . .
C69 C 0.8840(5) 0.4031(4) 0.9089(2) 0.073(2) Uani 1 1 d D . .
H69 H 0.9220 0.3992 0.9360 0.087 Uiso 1 1 calc R . .
C70 C 0.8282(6) 0.4662(5) 0.9047(3) 0.090(3) Uani 1 1 d D . .
H70 H 0.8273 0.5045 0.9287 0.108 Uiso 1 1 calc R . .
C71 C 0.7737(6) 0.4713(5) 0.8639(3) 0.093(3) Uani 1 1 d D . .
H71 H 0.7366 0.5145 0.8600 0.112 Uiso 1 1 calc R . .
C72 C 0.7730(5) 0.4127(4) 0.8281(3) 0.068(2) Uani 1 1 d D . .
H72 H 0.7351 0.4169 0.8010 0.082 Uiso 1 1 calc R . .
C73 C 0.8056(4) 0.1809(4) 0.8147(2) 0.0518(16) Uani 1 1 d . . .
C74 C 0.7636(5) 0.1794(5) 0.8574(3) 0.075(2) Uani 1 1 d . . .
H74 H 0.7562 0.2257 0.8747 0.091 Uiso 1 1 calc R . .
C75 C 0.7317(6) 0.1075(5) 0.8748(3) 0.102(3) Uani 1 1 d . . .
H75 H 0.7018 0.1061 0.9033 0.122 Uiso 1 1 calc R . .
C76 C 0.7454(7) 0.0397(5) 0.8493(4) 0.105(3) Uani 1 1 d . . .
H76 H 0.7252 -0.0082 0.8607 0.126 Uiso 1 1 calc R . .
C77 C 0.7879(7) 0.0420(5) 0.8079(4) 0.113(4) Uani 1 1 d . . .
H77 H 0.7976 -0.0046 0.7912 0.136 Uiso 1 1 calc R . .
C78 C 0.8171(6) 0.1124(5) 0.7899(3) 0.087(3) Uani 1 1 d . . .
H78 H 0.8447 0.1133 0.7607 0.104 Uiso 1 1 calc R . .
F1 F 0.2133(7) 0.3092(7) 0.4086(4) 0.259(5) Uani 1 1 d . . .
F2 F 0.0560(7) 0.3013(7) 0.4146(3) 0.253(6) Uani 1 1 d . . .
F3 F 0.1436(6) 0.1733(4) 0.4044(3) 0.197(4) Uani 1 1 d . . .
F4 F 0.0852(9) 0.1953(6) 0.4859(4) 0.292(7) Uani 1 1 d . . .
F5 F 0.2391(8) 0.2123(8) 0.4780(4) 0.297(7) Uani 1 1 d . . .
F6 F 0.1447(6) 0.3336(4) 0.4920(3) 0.204(4) Uani 1 1 d . . .
P1 P 0.41114(10) 0.24821(10) 0.71788(6) 0.0477(4) Uani 1 1 d . . .
P2 P 0.53439(10) 0.25757(9) 0.61375(6) 0.0413(4) Uani 1 1 d . . .
P3 P 0.72674(11) 0.24681(9) 0.54233(6) 0.0434(4) Uani 1 1 d . . .
P4 P 0.81568(9) 0.26674(9) 0.66008(5) 0.0380(3) Uani 1 1 d . A .
P5 P 0.83311(10) 0.27386(10) 0.78657(6) 0.0441(4) Uani 1 1 d . A .
Pd1 Pd 0.68197(3) 0.26261(3) 0.620198(16) 0.03679(13) Uani 1 1 d . A .
Pd2 Pd 0.73344(3) 0.28199(3) 0.722669(16) 0.04200(14) Uani 1 1 d DU . .
Pd3 Pd 0.54984(3) 0.26549(3) 0.693124(16) 0.04311(14) Uani 1 1 d D A .
Sb1 Sb 0.14535(5) 0.25424(4) 0.44896(3) 0.0935(2) Uani 1 1 d . . .

loop_
_atom_site_aniso_label
_atom_site_aniso_U_11
_atom_site_aniso_U_22
_atom_site_aniso_U_33
_atom_site_aniso_U_23
_atom_site_aniso_U_13
_atom_site_aniso_U_12
Br1 0.0391(4) 0.0906(7) 0.0421(5) -0.0107(5) 0.0045(3) -0.0011(5)
Cl1 0.0398(8) 0.0553(11) 0.0423(9) -0.0035(9) 0.0061(7) -0.0005(9)
C1 0.036(3) 0.074(5) 0.059(4) -0.008(4) 0.009(3) 0.003(3)
C2 0.095(7) 0.080(6) 0.110(7) -0.018(6) 0.034(5) -0.004(5)
C3 0.122(9) 0.085(7) 0.129(9) -0.039(7) 0.020(7) -0.010(6)
C4 0.086(7) 0.127(10) 0.116(9) -0.055(8) 0.024(6) -0.011(7)
C5 0.078(6) 0.150(10) 0.072(6) -0.031(7) 0.024(5) -0.012(6)
C6 0.059(5) 0.100(6) 0.070(5) -0.016(5) 0.010(4) 0.000(4)
C7 0.065(5) 0.057(4) 0.067(5) 0.010(4) 0.007(4) -0.001(4)
C8 0.091(6) 0.098(7) 0.106(7) 0.049(6) 0.015(5) 0.023(5)
C9 0.172(13) 0.110(9) 0.140(10) 0.060(8) 0.013(9) 0.046(9)
C10 0.162(13) 0.099(9) 0.156(12) 0.066(8) 0.006(10) -0.021(8)
C11 0.160(11) 0.106(9) 0.110(8) 0.031(7) 0.018(8) -0.056(8)
C12 0.098(6) 0.094(7) 0.081(6) 0.033(5) 0.008(5) -0.032(5)
C13 0.034(3) 0.057(4) 0.061(4) 0.007(3) 0.002(3) -0.002(3)
C14 0.060(5) 0.082(6) 0.079(5) -0.003(4) -0.007(4) 0.019(4)
C15 0.064(5) 0.115(8) 0.096(7) 0.015(6) -0.006(5) 0.030(5)
C16 0.047(5) 0.115(8) 0.099(7) 0.003(6) -0.012(5) 0.007(5)
C17 0.062(5) 0.090(6) 0.097(6) 0.001(5) -0.020(5) -0.015(5)
C18 0.052(4) 0.063(5) 0.080(5) 0.011(4) -0.003(4) -0.011(3)
C19 0.046(4) 0.057(4) 0.051(4) -0.008(3) 0.000(3) -0.009(3)
C20 0.073(5) 0.053(5) 0.084(6) 0.003(4) -0.017(4) 0.002(4)
C21 0.116(8) 0.058(6) 0.132(9) 0.012(6) -0.031(7) -0.016(5)
C22 0.146(10) 0.073(7) 0.121(9) -0.026(6) -0.025(7) -0.038(6)
C23 0.162(10) 0.086(7) 0.097(7) -0.010(6) -0.043(7) -0.051(7)
C24 0.100(6) 0.083(6) 0.054(5) 0.002(4) -0.011(4) -0.026(5)
C25 0.043(4) 0.066(5) 0.041(4) 0.003(3) 0.005(3) -0.001(3)
C26 0.045(4) 0.083(5) 0.092(6) 0.036(5) -0.005(4) -0.003(4)
C27 0.070(5) 0.096(7) 0.085(6) 0.038(5) -0.005(4) 0.018(5)
C28 0.096(7) 0.082(6) 0.079(6) 0.022(5) 0.000(5) 0.036(5)
C29 0.130(8) 0.046(5) 0.102(7) -0.004(5) -0.002(6) 0.007(5)
C30 0.069(5) 0.063(5) 0.080(5) -0.013(4) -0.012(4) 0.005(4)
C31 0.060(4) 0.054(4) 0.033(3) -0.004(3) 0.004(3) 0.002(3)
C32 0.061(4) 0.060(4) 0.049(4) -0.004(3) 0.009(3) 0.004(3)
C33 0.071(5) 0.090(6) 0.056(5) -0.005(4) 0.006(4) 0.029(5)
C34 0.118(8) 0.055(5) 0.066(5) -0.003(4) 0.003(5) 0.031(5)
C35 0.108(7) 0.055(5) 0.071(5) 0.004(4) -0.003(5) -0.005(5)
C36 0.078(5) 0.059(5) 0.053(4) 0.004(4) -0.001(4) -0.006(4)
C37 0.049(4) 0.052(4) 0.045(4) -0.002(3) 0.000(3) -0.007(3)
C38 0.068(5) 0.083(5) 0.050(4) 0.000(4) 0.000(4) 0.004(4)
C39 0.077(6) 0.105(7) 0.075(6) 0.026(5) -0.003(5) 0.009(5)
C40 0.095(7) 0.105(7) 0.059(6) 0.003(5) -0.018(5) -0.017(5)
C41 0.113(7) 0.075(6) 0.045(4) -0.002(4) -0.008(4) -0.007(5)
C42 0.082(5) 0.070(5) 0.049(4) 0.002(4) -0.004(4) -0.005(4)
C43 0.048(4) 0.060(4) 0.038(4) 0.012(3) 0.001(3) -0.009(3)
C44 0.050(4) 0.055(4) 0.063(4) 0.012(4) -0.001(3) -0.001(3)
C45 0.075(5) 0.057(5) 0.090(6) 0.020(4) -0.013(5) -0.003(4)
C46 0.083(6) 0.084(7) 0.112(8) 0.054(6) 0.002(6) -0.018(5)
C47 0.109(7) 0.111(8) 0.087(7) 0.031(6) 0.042(6) -0.023(6)
C48 0.091(6) 0.080(6) 0.060(5) 0.001(4) 0.032(4) -0.008(5)
C49 0.038(3) 0.054(4) 0.045(4) 0.003(3) 0.003(3) -0.002(3)
C50 0.042(4) 0.074(5) 0.061(4) 0.021(4) 0.006(3) -0.003(3)
C51 0.046(4) 0.114(7) 0.094(6) 0.049(6) -0.001(4) -0.016(5)
C52 0.109(8) 0.085(7) 0.126(9) 0.024(7) 0.018(7) -0.046(6)
C53 0.176(11) 0.050(6) 0.151(10) -0.006(6) 0.055(9) -0.032(6)
C54 0.101(6) 0.058(5) 0.101(7) -0.013(5) 0.037(5) -0.011(5)
C55 0.044(3) 0.050(4) 0.034(3) 0.006(3) 0.006(3) 0.008(3)
C56 0.051(4) 0.065(5) 0.060(4) 0.007(4) 0.004(3) 0.012(3)
C57 0.063(5) 0.085(6) 0.094(6) 0.008(5) 0.007(4) 0.031(5)
C58 0.092(7) 0.070(6) 0.089(6) 0.015(5) 0.012(5) 0.035(5)
C59 0.108(7) 0.058(5) 0.065(5) 0.007(4) 0.013(5) 0.011(5)
C60 0.070(5) 0.050(4) 0.053(4) 0.007(3) 0.011(3) 0.007(3)
C61 0.041(4) 0.084(5) 0.038(4) 0.003(3) -0.001(3) -0.001(3)
C62 0.059(5) 0.118(7) 0.067(5) -0.024(5) 0.011(4) -0.021(5)
C63 0.065(6) 0.182(12) 0.096(7) -0.016(8) 0.009(5) -0.047(7)
C64 0.056(6) 0.271(18) 0.088(8) 0.021(9) -0.008(6) -0.027(9)
C65 0.056(6) 0.275(17) 0.118(9) 0.058(10) 0.003(6) 0.058(8)
C66 0.055(5) 0.187(11) 0.078(6) 0.039(7) 0.009(4) 0.028(6)
C67 0.050(4) 0.050(4) 0.042(4) 0.004(3) 0.006(3) -0.007(3)
C68 0.067(4) 0.067(5) 0.038(4) 0.003(3) -0.003(3) -0.011(4)
C69 0.100(6) 0.078(6) 0.040(4) -0.006(4) -0.002(4) -0.026(5)
C70 0.125(8) 0.078(6) 0.067(6) -0.018(5) 0.010(5) -0.017(6)
C71 0.115(7) 0.062(5) 0.104(7) -0.019(5) 0.005(6) 0.012(5)
C72 0.079(5) 0.062(5) 0.063(5) -0.005(4) -0.002(4) 0.000(4)
C73 0.058(4) 0.053(4) 0.044(4) 0.001(3) 0.001(3) 0.006(3)
C74 0.098(6) 0.067(5) 0.064(5) -0.008(4) 0.030(4) -0.013(4)
C75 0.144(9) 0.084(7) 0.083(6) 0.004(5) 0.059(6) -0.029(6)
C76 0.158(10) 0.061(6) 0.100(8) 0.005(5) 0.029(7) -0.024(6)
C77 0.197(11) 0.055(6) 0.092(7) -0.014(5) 0.047(7) -0.009(6)
C78 0.141(8) 0.060(5) 0.062(5) 0.001(4) 0.039(5) 0.002(5)
F1 0.272(12) 0.258(11) 0.251(11) 0.021(9) 0.055(9) -0.106(10)
F2 0.282(12) 0.298(12) 0.171(8) -0.075(8) -0.076(8) 0.150(10)
F3 0.305(11) 0.135(6) 0.155(6) -0.019(5) 0.050(7) 0.046(6)
F4 0.472(18) 0.177(8) 0.245(11) -0.073(8) 0.199(12) -0.169(10)
F5 0.244(12) 0.367(15) 0.270(13) 0.002(11) -0.101(10) 0.155(11)
F6 0.348(12) 0.098(5) 0.157(6) -0.038(5) -0.073(7) -0.015(6)
P1 0.0349(9) 0.0583(11) 0.0501(10) 0.0055(8) 0.0066(7) -0.0008(7)
P2 0.0318(8) 0.0544(10) 0.0377(9) 0.0006(7) -0.0006(6) -0.0017(7)
P3 0.0479(9) 0.0495(10) 0.0331(8) 0.0003(7) 0.0041(7) -0.0034(7)
P4 0.0320(8) 0.0484(9) 0.0337(8) 0.0003(7) 0.0028(6) 0.0003(7)
P5 0.0378(8) 0.0607(11) 0.0335(8) -0.0010(7) -0.0009(7) -0.0016(7)
Pd1 0.0304(2) 0.0474(3) 0.0326(2) 0.0000(2) 0.00206(17) -0.00200(19)
Pd2 0.0307(2) 0.0619(3) 0.0334(2) -0.0022(2) 0.00184(18) -0.0001(2)
Pd3 0.0300(2) 0.0635(3) 0.0358(3) 0.0005(2) 0.00177(19) -0.0013(2)
Sb1 0.0975(5) 0.0735(4) 0.1082(5) -0.0018(4) -0.0090(4) -0.0028(3)

loop_
_atom_type_symbol
_atom_type_description
_atom_type_scat_dispersion_real
_atom_type_scat_dispersion_imag
_atom_type_scat_source
C C 0.0033 0.0016 'International Tables Vol C Tables 4.2.6.8 and 6.1.1.4'
H H 0.0000 0.0000 'International Tables Vol C Tables 4.2.6.8 and 6.1.1.4'
P P 0.1023 0.0942 'International Tables Vol C Tables 4.2.6.8 and 6.1.1.4'
Pd Pd -0.9988 1.0072 'International Tables Vol C Tables 4.2.6.8 and 6.1.1.4'
Sb Sb -0.5866 1.5461 'International Tables Vol C Tables 4.2.6.8 and 6.1.1.4'
F F 0.0171 0.0103 'International Tables Vol C Tables 4.2.6.8 and 6.1.1.4'
Br Br -0.2901 2.4595 'International Tables Vol C Tables 4.2.6.8 and 6.1.1.4'
Cl Cl 0.1484 0.1585 'International Tables Vol C Tables 4.2.6.8 and 6.1.1.4'

loop_
_geom_angle_atom_site_label_1
_geom_angle_atom_site_label_2
_geom_angle_atom_site_label_3
_geom_angle
Pd2 Br1 Pd3 71.70(3)
Pd3 Cl1 Pd2 71.68(15)
C2 C1 C6 118.1(8)
C2 C1 P1 118.1(6)
C6 C1 P1 123.7(6)
C1 C2 C3 120.4(9)
C1 C2 H2 119.8
C3 C2 H2 119.8
C4 C3 C2 120.6(10)
C4 C3 H3 119.7
C2 C3 H3 119.7
C3 C4 C5 120.4(10)
C3 C4 H4 119.8
C5 C4 H4 119.8
C6 C5 C4 119.6(9)
C6 C5 H5 120.2
C4 C5 H5 120.2
C5 C6 C1 120.6(9)
C5 C6 H6 119.7
C1 C6 H6 119.7
C12 C7 C8 118.7(7)
C12 C7 P1 122.4(6)
C8 C7 P1 118.8(6)
C7 C8 C9 118.2(9)
C7 C8 H8 120.9
C9 C8 H8 120.9
C10 C9 C8 122.0(11)
C10 C9 H9 119.0
C8 C9 H9 119.0
C11 C10 C9 117.8(11)
C11 C10 H10 121.1
C9 C10 H10 121.1
C10 C11 C12 122.5(11)
C10 C11 H11 118.8
C12 C11 H11 118.8
C7 C12 C11 120.8(9)
C7 C12 H12 119.6
C11 C12 H12 119.6
C14 C13 C18 117.4(7)
C14 C13 P1 121.9(6)
C18 C13 P1 120.6(5)
C13 C14 C15 120.2(8)
C13 C14 H14 119.9
C15 C14 H14 119.9
C16 C15 C14 121.4(8)
C16 C15 H15 119.3
C14 C15 H15 119.3
C17 C16 C15 119.3(8)
C17 C16 H16 120.4
C15 C16 H16 120.4
C16 C17 C18 120.2(9)
C16 C17 H17 119.9
C18 C17 H17 119.9
C17 C18 C13 121.5(7)
C17 C18 H18 119.2
C13 C18 H18 119.2
C20 C19 C24 118.4(6)
C20 C19 P2 117.4(5)
C24 C19 P2 124.0(6)
C21 C20 C19 120.4(7)
C21 C20 H20 119.8
C19 C20 H20 119.8
C20 C21 C22 121.1(8)
C20 C21 H21 119.5
C22 C21 H21 119.5
C23 C22 C21 119.4(8)
C23 C22 H22 120.3
C21 C22 H22 120.3
C22 C23 C24 120.4(9)
C22 C23 H23 119.8
C24 C23 H23 119.8
C19 C24 C23 120.2(8)
C19 C24 H24 119.9
C23 C24 H24 119.9
C26 C25 C30 118.4(7)
C26 C25 P2 125.7(5)
C30 C25 P2 115.8(5)
C25 C26 C27 120.4(7)
C25 C26 H26 119.8
C27 C26 H26 119.8
C28 C27 C26 120.7(8)
C28 C27 H27 119.6
C26 C27 H27 119.6
C27 C28 C29 119.1(8)
C27 C28 H28 120.4
C29 C28 H28 120.4
C28 C29 C30 121.5(8)
C28 C29 H29 119.3
C30 C29 H29 119.3
C29 C30 C25 119.7(7)
C29 C30 H30 120.1
C25 C30 H30 120.1
C32 C31 C36 117.6(6)
C32 C31 P3 124.4(5)
C36 C31 P3 117.8(5)
C31 C32 C33 120.4(7)
C31 C32 H32 119.8
C33 C32 H32 119.8
C34 C33 C32 120.2(7)
C34 C33 H33 119.9
C32 C33 H33 119.9
C33 C34 C35 120.3(7)
C33 C34 H34 119.9
C35 C34 H34 119.9
C34 C35 C36 120.7(8)
C34 C35 H35 119.7
C36 C35 H35 119.7
C35 C36 C31 120.8(7)
C35 C36 H36 119.6
C31 C36 H36 119.6
C38 C37 C42 117.4(6)
C38 C37 P3 119.1(5)
C42 C37 P3 123.2(5)
C37 C38 C39 120.8(7)
C37 C38 H38 119.6
C39 C38 H38 119.6
C40 C39 C38 119.8(8)
C40 C39 H39 120.1
C38 C39 H39 120.1
C41 C40 C39 120.0(8)
C41 C40 H40 120.0
C39 C40 H40 120.0
C40 C41 C42 120.7(8)
C40 C41 H41 119.7
C42 C41 H41 119.7
C37 C42 C41 121.3(7)
C37 C42 H42 119.3
C41 C42 H42 119.3
C44 C43 C48 119.3(6)
C44 C43 P3 117.4(5)
C48 C43 P3 123.1(6)
C45 C44 C43 120.6(7)
C45 C44 H44 119.7
C43 C44 H44 119.7
C46 C45 C44 119.7(8)
C46 C45 H45 120.1
C44 C45 H45 120.1
C47 C46 C45 120.1(8)
C47 C46 H46 120.0
C45 C46 H46 120.0
C46 C47 C48 121.3(8)
C46 C47 H47 119.4
C48 C47 H47 119.4
C47 C48 C43 118.9(8)
C47 C48 H48 120.6
C43 C48 H48 120.6
C54 C49 C50 118.2(6)
C54 C49 P4 118.3(5)
C50 C49 P4 123.1(5)
C49 C50 C51 119.3(7)
C49 C50 H50 120.4
C51 C50 H50 120.4
C52 C51 C50 121.9(8)
C52 C51 H51 119.1
C50 C51 H51 119.1
C53 C52 C51 119.6(9)
C53 C52 H52 120.2
C51 C52 H52 120.2
C52 C53 C54 119.6(9)
C52 C53 H53 120.2
C54 C53 H53 120.2
C49 C54 C53 121.3(8)
C49 C54 H54 119.3
C53 C54 H54 119.3
C60 C55 C56 117.9(6)
C60 C55 P4 117.5(5)
C56 C55 P4 124.5(5)
C57 C56 C55 120.3(7)
C57 C56 H56 119.9
C55 C56 H56 119.9
C58 C57 C56 120.4(7)
C58 C57 H57 119.8
C56 C57 H57 119.8
C59 C58 C57 120.6(8)
C59 C58 H58 119.7
C57 C58 H58 119.7
C58 C59 C60 120.0(8)
C58 C59 H59 120.0
C60 C59 H59 120.0
C59 C60 C55 120.9(7)
C59 C60 H60 119.5
C55 C60 H60 119.5
C66 C61 C62 118.4(7)
C66 C61 P5 124.6(6)
C62 C61 P5 116.8(5)
C61 C62 C63 122.4(8)
C61 C62 H62 118.8
C63 C62 H62 118.8
C64 C63 C62 117.6(10)
C64 C63 H63 121.2
C62 C63 H63 121.2
C63 C64 C65 121.8(10)
C63 C64 H64 119.1
C65 C64 H64 119.1
C64 C65 C66 120.0(10)
C64 C65 H65 120.0
C66 C65 H65 120.0
C61 C66 C65 119.7(9)
C61 C66 H66 120.2
C65 C66 H66 120.2
C72 C67 C68 118.6(6)
C72 C67 P5 121.6(5)
C68 C67 P5 119.8(5)
C69 C68 C67 120.6(7)
C69 C68 H68 119.7
C67 C68 H68 119.7
C70 C69 C68 121.3(7)
C70 C69 H69 119.3
C68 C69 H69 119.4
C69 C70 C71 118.3(8)
C69 C70 H70 120.9
C71 C70 H70 120.9
C70 C71 C72 121.3(8)
C70 C71 H71 119.4
C72 C71 H71 119.4
C67 C72 C71 119.9(7)
C67 C72 H72 120.1
C71 C72 H72 120.1
C78 C73 C74 119.7(7)
C78 C73 P5 118.9(5)
C74 C73 P5 120.9(5)
C73 C74 C75 119.8(7)
C73 C74 H74 120.1
C75 C74 H74 120.1
C76 C75 C74 119.1(8)
C76 C75 H75 120.5
C74 C75 H75 120.5
C77 C76 C75 120.4(8)
C77 C76 H76 119.8
C75 C76 H76 119.8
C76 C77 C78 120.9(8)
C76 C77 H77 119.6
C78 C77 H77 119.6
C73 C78 C77 120.2(7)
C73 C78 H78 119.9
C77 C78 H78 119.9
C13 P1 C7 103.3(3)
C13 P1 C1 103.6(3)
C7 P1 C1 104.0(3)
C13 P1 Pd3 120.6(2)
C7 P1 Pd3 112.9(2)
C1 P1 Pd3 110.8(2)
C19 P2 C25 109.1(3)
C19 P2 Pd3 117.7(2)
C25 P2 Pd3 112.2(2)
C19 P2 Pd1 114.6(2)
C25 P2 Pd1 119.4(2)
Pd3 P2 Pd1 81.88(5)
C43 P3 C31 110.0(3)
C43 P3 C37 99.6(3)
C31 P3 C37 103.9(3)
C43 P3 Pd1 111.8(2)
C31 P3 Pd1 108.78(19)
C37 P3 Pd1 122.0(2)
C49 P4 C55 108.2(3)
C49 P4 Pd2 115.5(2)
C55 P4 Pd2 114.16(19)
C49 P4 Pd1 116.31(19)
C55 P4 Pd1 119.6(2)
Pd2 P4 Pd1 81.25(5)
C61 P5 C73 106.3(3)
C61 P5 C67 100.0(3)
C73 P5 C67 106.7(3)
C61 P5 Pd2 122.6(2)
C73 P5 Pd2 102.9(2)
C67 P5 Pd2 117.23(19)
P2 Pd1 P4 155.68(6)
P2 Pd1 P3 105.24(6)
P4 Pd1 P3 98.85(6)
P2 Pd1 Pd2 107.70(4)
P4 Pd1 Pd2 48.18(4)
P3 Pd1 Pd2 147.02(5)
P2 Pd1 Pd3 48.09(4)
P4 Pd1 Pd3 107.63(4)
P3 Pd1 Pd3 153.08(5)
Pd2 Pd1 Pd3 59.669(16)
P4 Pd2 P5 102.26(6)
P4 Pd2 Br1 164.49(5)
P5 Pd2 Br1 93.23(5)
P4 Pd2 Cl1 158.34(14)
P5 Pd2 Cl1 91.46(14)
Br1 Pd2 Cl1 16.18(12)
P4 Pd2 Pd3 110.56(4)
P5 Pd2 Pd3 144.60(5)
Br1 Pd2 Pd3 54.24(3)
Cl1 Pd2 Pd3 53.32(13)
P4 Pd2 Pd1 50.57(4)
P5 Pd2 Pd1 151.96(5)
Br1 Pd2 Pd1 113.97(3)
Cl1 Pd2 Pd1 112.66(13)
Pd3 Pd2 Pd1 60.217(15)
P2 Pd3 P1 103.45(6)
P2 Pd3 Cl1 163.11(14)
P1 Pd3 Cl1 91.27(14)
P2 Pd3 Br1 161.41(5)
P1 Pd3 Br1 93.42(5)
Cl1 Pd3 Br1 16.34(13)
P2 Pd3 Pd2 110.08(4)
P1 Pd3 Pd2 146.25(5)
Cl1 Pd3 Pd2 55.00(13)
Br1 Pd3 Pd2 54.06(3)
P2 Pd3 Pd1 50.03(4)
P1 Pd3 Pd1 152.83(5)
Cl1 Pd3 Pd1 114.21(13)
Br1 Pd3 Pd1 113.69(3)
Pd2 Pd3 Pd1 60.114(16)
F4 Sb1 F5 86.9(6)
F4 Sb1 F6 91.1(4)
F5 Sb1 F6 91.7(5)
F4 Sb1 F2 98.7(7)
F5 Sb1 F2 174.3(6)
F6 Sb1 F2 89.5(4)
F4 Sb1 F1 175.4(5)
F5 Sb1 F1 90.4(6)
F6 Sb1 F1 92.6(5)
F2 Sb1 F1 84.0(5)
F4 Sb1 F3 88.5(4)
F5 Sb1 F3 89.5(5)
F6 Sb1 F3 178.8(4)
F2 Sb1 F3 89.4(4)
F1 Sb1 F3 87.8(5)

loop_
_geom_bond_atom_site_label_1
_geom_bond_atom_site_label_2
_geom_bond_distance
Br1 Pd2 2.4847(11)
Br1 Pd3 2.4901(11)
Cl1 Pd3 2.461(6)
Cl1 Pd2 2.514(5)
C1 C2 1.365(10)
C1 C6 1.375(10)
C1 P1 1.839(7)
C2 C3 1.396(12)
C2 H2 0.9300
C3 C4 1.309(13)
C3 H3 0.9300
C4 C5 1.380(14)
C4 H4 0.9300
C5 C6 1.371(11)
C5 H5 0.9300
C6 H6 0.9300
C7 C12 1.357(10)
C7 C8 1.387(10)
C7 P1 1.825(7)
C8 C9 1.413(13)
C8 H8 0.9300
C9 C10 1.371(15)
C9 H9 0.9300
C10 C11 1.319(14)
C10 H10 0.9300
C11 C12 1.391(12)
C11 H11 0.9300
C12 H12 0.9300
C13 C14 1.369(9)
C13 C18 1.388(9)
C13 P1 1.823(6)
C14 C15 1.380(10)
C14 H14 0.9300
C15 C16 1.362(12)
C15 H15 0.9300
C16 C17 1.346(11)
C16 H16 0.9300
C17 C18 1.376(10)
C17 H17 0.9300
C18 H18 0.9300
C19 C20 1.375(9)
C19 C24 1.381(9)
C19 P2 1.816(6)
C20 C21 1.362(10)
C20 H20 0.9300
C21 C22 1.374(12)
C21 H21 0.9300
C22 C23 1.342(12)
C22 H22 0.9300
C23 C24 1.391(11)
C23 H23 0.9300
C24 H24 0.9300
C25 C26 1.373(8)
C25 C30 1.387(9)
C25 P2 1.821(7)
C26 C27 1.404(10)
C26 H26 0.9300
C27 C28 1.342(11)
C27 H27 0.9300
C28 C29 1.371(12)
C28 H28 0.9300
C29 C30 1.382(10)
C29 H29 0.9300
C30 H30 0.9300
C31 C32 1.389(8)
C31 C36 1.392(9)
C31 P3 1.819(6)
C32 C33 1.395(9)
C32 H32 0.9300
C33 C34 1.353(11)
C33 H33 0.9300
C34 C35 1.358(11)
C34 H34 0.9300
C35 C36 1.372(10)
C35 H35 0.9300
C36 H36 0.9300
C37 C38 1.375(9)
C37 C42 1.386(9)
C37 P3 1.823(6)
C38 C39 1.419(10)
C38 H38 0.9300
C39 C40 1.361(11)
C39 H39 0.9300
C40 C41 1.349(11)
C40 H40 0.9300
C41 C42 1.392(10)
C41 H41 0.9300
C42 H42 0.9300
C43 C44 1.382(9)
C43 C48 1.387(9)
C43 P3 1.820(6)
C44 C45 1.377(9)
C44 H44 0.9300
C45 C46 1.372(11)
C45 H45 0.9300
C46 C47 1.354(12)
C46 H46 0.9300
C47 C48 1.388(11)
C47 H47 0.9300
C48 H48 0.9300
C49 C54 1.371(9)
C49 C50 1.376(8)
C49 P4 1.809(6)
C50 C51 1.385(9)
C50 H50 0.9300
C51 C52 1.352(11)
C51 H51 0.9300
C52 C53 1.342(11)
C52 H52 0.9300
C53 C54 1.396(10)
C53 H53 0.9300
C54 H54 0.9300
C55 C60 1.384(9)
C55 C56 1.392(8)
C55 P4 1.814(6)
C56 C57 1.382(9)
C56 H56 0.9300
C57 C58 1.360(11)
C57 H57 0.9300
C58 C59 1.353(11)
C58 H58 0.9300
C59 C60 1.384(9)
C59 H59 0.9300
C60 H60 0.9300
C61 C66 1.378(8)
C61 C62 1.390(8)
C61 P5 1.801(6)
C62 C63 1.393(8)
C62 H62 0.9300
C63 C64 1.361(9)
C63 H63 0.9300
C64 C65 1.374(9)
C64 H64 0.9300
C65 C66 1.398(9)
C65 H65 0.9300
C66 H66 0.9300
C67 C72 1.375(7)
C67 C68 1.394(7)
C67 P5 1.818(6)
C68 C69 1.379(7)
C68 H68 0.9300
C69 C70 1.372(8)
C69 H69 0.9300
C70 C71 1.377(8)
C70 H70 0.9300
C71 C72 1.402(8)
C71 H71 0.9300
C72 H72 0.9300
C73 C78 1.365(9)
C73 C74 1.372(9)
C73 P5 1.817(7)
C74 C75 1.406(10)
C74 H74 0.9300
C75 C76 1.370(12)
C75 H75 0.9300
C76 C77 1.347(12)
C76 H76 0.9300
C77 C78 1.376(11)
C77 H77 0.9300
C78 H78 0.9300
F1 Sb1 1.821(9)
F2 Sb1 1.817(8)
F3 Sb1 1.844(7)
F4 Sb1 1.728(8)
F5 Sb1 1.765(8)
F6 Sb1 1.797(6)
P1 Pd3 2.2881(17)
P2 Pd3 2.2025(16)
P2 Pd1 2.2680(16)
P3 Pd1 2.3084(17)
P4 Pd2 2.2068(16)
P4 Pd1 2.2873(15)
P5 Pd2 2.2886(16)
Pd1 Pd2 2.9267(7)
Pd1 Pd3 2.9297(7)
Pd2 Pd3 2.9135(7)

loop_
_geom_torsion_atom_site_label_1
_geom_torsion_atom_site_label_2
_geom_torsion_atom_site_label_3
_geom_torsion_atom_site_label_4
_geom_torsion
C6 C1 C2 C3 -3.6(13)
P1 C1 C2 C3 178.6(7)
C1 C2 C3 C4 0.7(16)
C2 C3 C4 C5 3.2(17)
C3 C4 C5 C6 -3.9(16)
C4 C5 C6 C1 0.9(13)
C2 C1 C6 C5 2.8(11)
P1 C1 C6 C5 -179.5(6)
C12 C7 C8 C9 1.6(14)
P1 C7 C8 C9 177.7(8)
C7 C8 C9 C10 -1.2(18)
C8 C9 C10 C11 2(2)
C9 C10 C11 C12 -3(2)
C8 C7 C12 C11 -2.7(14)
P1 C7 C12 C11 -178.6(8)
C10 C11 C12 C7 3.4(18)
C18 C13 C14 C15 -1.1(11)
P1 C13 C14 C15 178.5(6)
C13 C14 C15 C16 0.4(13)
C14 C15 C16 C17 0.6(15)
C15 C16 C17 C18 -0.8(14)
C16 C17 C18 C13 0.1(12)
C14 C13 C18 C17 0.9(11)
P1 C13 C18 C17 -178.7(6)
C24 C19 C20 C21 -2.2(12)
P2 C19 C20 C21 -177.8(7)
C19 C20 C21 C22 0.7(15)
C20 C21 C22 C23 0.2(18)
C21 C22 C23 C24 0.4(18)
C20 C19 C24 C23 2.8(12)
P2 C19 C24 C23 178.1(7)
C22 C23 C24 C19 -1.9(16)
C30 C25 C26 C27 3.0(11)
P2 C25 C26 C27 -178.4(6)
C25 C26 C27 C28 0.0(13)
C26 C27 C28 C29 -2.6(14)
C27 C28 C29 C30 2.3(14)
C28 C29 C30 C25 0.7(13)
C26 C25 C30 C29 -3.3(11)
P2 C25 C30 C29 177.9(6)
C36 C31 C32 C33 0.9(9)
P3 C31 C32 C33 175.2(5)
C31 C32 C33 C34 0.3(10)
C32 C33 C34 C35 -1.1(12)
C33 C34 C35 C36 0.6(12)
C34 C35 C36 C31 0.6(11)
C32 C31 C36 C35 -1.3(10)
P3 C31 C36 C35 -176.0(5)
C42 C37 C38 C39 3.2(11)
P3 C37 C38 C39 176.5(6)
C37 C38 C39 C40 -2.6(12)
C38 C39 C40 C41 1.2(13)
C39 C40 C41 C42 -0.6(14)
C38 C37 C42 C41 -2.5(11)
P3 C37 C42 C41 -175.6(6)
C40 C41 C42 C37 1.3(12)
C48 C43 C44 C45 0.9(10)
P3 C43 C44 C45 -174.3(5)
C43 C44 C45 C46 -1.6(11)
C44 C45 C46 C47 -0.1(13)
C45 C46 C47 C48 2.7(15)
C46 C47 C48 C43 -3.4(14)
C44 C43 C48 C47 1.6(11)
P3 C43 C48 C47 176.5(6)
C54 C49 C50 C51 1.8(10)
P4 C49 C50 C51 174.7(5)
C49 C50 C51 C52 -0.1(12)
C50 C51 C52 C53 -1.6(16)
C51 C52 C53 C54 1.6(18)
C50 C49 C54 C53 -1.8(13)
P4 C49 C54 C53 -175.0(8)
C52 C53 C54 C49 0.1(17)
C60 C55 C56 C57 1.4(10)
P4 C55 C56 C57 176.8(6)
C55 C56 C57 C58 -0.4(12)
C56 C57 C58 C59 -1.0(13)
C57 C58 C59 C60 1.3(13)
C58 C59 C60 C55 -0.3(11)
C56 C55 C60 C59 -1.1(9)
P4 C55 C60 C59 -176.8(5)
C66 C61 C62 C63 0.4(12)
P5 C61 C62 C63 175.1(6)
C61 C62 C63 C64 1.0(14)
C62 C63 C64 C65 -0.4(18)
C63 C64 C65 C66 -1(2)
C62 C61 C66 C65 -2.3(13)
P5 C61 C66 C65 -176.6(8)
C64 C65 C66 C61 2.9(18)
C72 C67 C68 C69 1.2(10)
P5 C67 C68 C69 178.0(5)
C67 C68 C69 C70 -0.3(11)
C68 C69 C70 C71 -1.2(13)
C69 C70 C71 C72 1.7(14)
C68 C67 C72 C71 -0.6(11)
P5 C67 C72 C71 -177.4(6)
C70 C71 C72 C67 -0.8(13)
C78 C73 C74 C75 -0.8(12)
P5 C73 C74 C75 170.7(7)
C73 C74 C75 C76 1.7(15)
C74 C75 C76 C77 -0.8(17)
C75 C76 C77 C78 -1.1(18)
C74 C73 C78 C77 -1.0(13)
P5 C73 C78 C77 -172.7(8)
C76 C77 C78 C73 2.0(17)
C14 C13 P1 C7 126.4(6)
C18 C13 P1 C7 -54.0(6)
C14 C13 P1 C1 18.2(7)
C18 C13 P1 C1 -162.2(6)
C14 C13 P1 Pd3 -106.4(6)
C18 C13 P1 Pd3 73.2(6)
C12 C7 P1 C13 -22.2(8)
C8 C7 P1 C13 161.8(7)
C12 C7 P1 C1 85.7(7)
C8 C7 P1 C1 -90.3(7)
C12 C7 P1 Pd3 -154.2(6)
C8 C7 P1 Pd3 29.9(7)
C2 C1 P1 C13 -83.1(7)
C6 C1 P1 C13 99.2(6)
C2 C1 P1 C7 169.2(6)
C6 C1 P1 C7 -8.5(7)
C2 C1 P1 Pd3 47.6(7)
C6 C1 P1 Pd3 -130.0(5)
C20 C19 P2 C25 -156.7(5)
C24 C19 P2 C25 27.9(7)
C20 C19 P2 Pd3 -27.3(6)
C24 C19 P2 Pd3 157.3(6)
C20 C19 P2 Pd1 66.4(6)
C24 C19 P2 Pd1 -109.0(6)
C26 C25 P2 C19 24.2(7)
C30 C25 P2 C19 -157.2(5)
C26 C25 P2 Pd3 -108.2(6)
C30 C25 P2 Pd3 70.5(5)
C26 C25 P2 Pd1 158.7(5)
C30 C25 P2 Pd1 -22.7(6)
C44 C43 P3 C31 -148.3(5)
C48 C43 P3 C31 36.8(7)
C44 C43 P3 C37 102.9(5)
C48 C43 P3 C37 -72.0(6)
C44 C43 P3 Pd1 -27.4(5)
C48 C43 P3 Pd1 157.7(5)
C32 C31 P3 C43 20.5(6)
C36 C31 P3 C43 -165.2(5)
C32 C31 P3 C37 126.4(5)
C36 C31 P3 C37 -59.3(5)
C32 C31 P3 Pd1 -102.3(5)
C36 C31 P3 Pd1 72.0(5)
C38 C37 P3 C43 -75.9(6)
C42 C37 P3 C43 97.0(6)
C38 C37 P3 C31 170.5(6)
C42 C37 P3 C31 -16.5(6)
C38 C37 P3 Pd1 47.4(6)
C42 C37 P3 Pd1 -139.6(5)
C54 C49 P4 C55 -148.9(6)
C50 C49 P4 C55 38.2(6)
C54 C49 P4 Pd2 -19.6(6)
C50 C49 P4 Pd2 167.5(4)
C54 C49 P4 Pd1 73.1(6)
C50 C49 P4 Pd1 -99.8(5)
C60 C55 P4 C49 -163.3(5)
C56 C55 P4 C49 21.3(6)
C60 C55 P4 Pd2 66.7(5)
C56 C55 P4 Pd2 -108.8(5)
C60 C55 P4 Pd1 -27.0(5)
C56 C55 P4 Pd1 157.6(5)
C66 C61 P5 C73 -3.8(8)
C62 C61 P5 C73 -178.1(5)
C66 C61 P5 C67 107.0(7)
C62 C61 P5 C67 -67.3(6)
C66 C61 P5 Pd2 -121.3(7)
C62 C61 P5 Pd2 64.4(6)
C78 C73 P5 C61 -64.1(7)
C74 C73 P5 C61 124.3(6)
C78 C73 P5 C67 -170.1(6)
C74 C73 P5 C67 18.2(7)
C78 C73 P5 Pd2 65.9(6)
C74 C73 P5 Pd2 -105.7(6)
C72 C67 P5 C61 128.7(6)
C68 C67 P5 C61 -48.0(5)
C72 C67 P5 C73 -120.8(6)
C68 C67 P5 C73 62.5(6)
C72 C67 P5 Pd2 -6.2(6)
C68 C67 P5 Pd2 177.1(4)
C19 P2 Pd1 P4 -113.1(3)
C25 P2 Pd1 P4 114.8(3)
Pd3 P2 Pd1 P4 3.75(17)
C19 P2 Pd1 P3 58.9(2)
C25 P2 Pd1 P3 -73.3(2)
Pd3 P2 Pd1 P3 175.72(5)
C19 P2 Pd1 Pd2 -119.7(2)
C25 P2 Pd1 Pd2 108.2(2)
Pd3 P2 Pd1 Pd2 -2.85(5)
C19 P2 Pd1 Pd3 -116.8(2)
C25 P2 Pd1 Pd3 111.0(2)
C49 P4 Pd1 P2 -122.6(3)
C55 P4 Pd1 P2 104.4(2)
Pd2 P4 Pd1 P2 -8.45(16)
C49 P4 Pd1 P3 65.2(2)
C55 P4 Pd1 P3 -67.7(2)
Pd2 P4 Pd1 P3 179.39(5)
C49 P4 Pd1 Pd2 -114.2(2)
C55 P4 Pd1 Pd2 112.9(2)
C49 P4 Pd1 Pd3 -119.7(2)
C55 P4 Pd1 Pd3 107.4(2)
Pd2 P4 Pd1 Pd3 -5.52(5)
C43 P3 Pd1 P2 121.2(2)
C31 P3 Pd1 P2 -117.2(2)
C37 P3 Pd1 P2 3.6(2)
C43 P3 Pd1 P4 -62.2(2)
C31 P3 Pd1 P4 59.5(2)
C37 P3 Pd1 P4 -179.7(2)
C43 P3 Pd1 Pd2 -61.3(2)
C31 P3 Pd1 Pd2 60.3(2)
C37 P3 Pd1 Pd2 -178.9(2)
C43 P3 Pd1 Pd3 128.2(2)
C31 P3 Pd1 Pd3 -110.1(2)
C37 P3 Pd1 Pd3 10.7(3)
C49 P4 Pd2 P5 -72.8(2)
C55 P4 Pd2 P5 53.5(2)
Pd1 P4 Pd2 P5 172.15(5)
C49 P4 Pd2 Br1 110.1(3)
C55 P4 Pd2 Br1 -123.6(3)
Pd1 P4 Pd2 Br1 -5.0(2)
C49 P4 Pd2 Cl1 159.0(4)
C55 P4 Pd2 Cl1 -74.6(4)
Pd1 P4 Pd2 Cl1 44.0(4)
C49 P4 Pd2 Pd3 120.7(2)
C55 P4 Pd2 Pd3 -113.0(2)
Pd1 P4 Pd2 Pd3 5.65(5)
C49 P4 Pd2 Pd1 115.1(2)
C55 P4 Pd2 Pd1 -118.6(2)
C61 P5 Pd2 P4 8.2(3)
C73 P5 Pd2 P4 -111.0(2)
C67 P5 Pd2 P4 132.3(2)
C61 P5 Pd2 Br1 -172.6(3)
C73 P5 Pd2 Br1 68.2(2)
C67 P5 Pd2 Br1 -48.4(2)
C61 P5 Pd2 Cl1 171.3(3)
C73 P5 Pd2 Cl1 52.1(3)
C67 P5 Pd2 Cl1 -64.5(3)
C61 P5 Pd2 Pd3 166.0(3)
C73 P5 Pd2 Pd3 46.8(2)
C67 P5 Pd2 Pd3 -69.8(2)
C61 P5 Pd2 Pd1 21.2(3)
C73 P5 Pd2 Pd1 -98.0(2)
C67 P5 Pd2 Pd1 145.3(2)
Pd3 Br1 Pd2 P4 12.3(2)
Pd3 Br1 Pd2 P5 -164.90(5)
Pd3 Br1 Pd2 Cl1 -80.8(5)
Pd3 Br1 Pd2 Pd1 8.08(4)
Pd3 Cl1 Pd2 P4 -46.4(4)
Pd3 Cl1 Pd2 P5 -176.18(11)
Pd3 Cl1 Pd2 Br1 87.2(5)
Pd3 Cl1 Pd2 Pd1 -10.86(15)
P2 Pd1 Pd2 P4 176.36(7)
P3 Pd1 Pd2 P4 -1.11(9)
Pd3 Pd1 Pd2 P4 173.90(6)
P2 Pd1 Pd2 P5 159.86(11)
P4 Pd1 Pd2 P5 -16.50(11)
P3 Pd1 Pd2 P5 -17.60(14)
Pd3 Pd1 Pd2 P5 157.41(11)
P2 Pd1 Pd2 Br1 -5.09(6)
P4 Pd1 Pd2 Br1 178.55(7)
P3 Pd1 Pd2 Br1 177.44(8)
Pd3 Pd1 Pd2 Br1 -7.55(4)
P2 Pd1 Pd2 Cl1 12.49(15)
P4 Pd1 Pd2 Cl1 -163.87(15)
P3 Pd1 Pd2 Cl1 -164.98(16)
Pd3 Pd1 Pd2 Cl1 10.03(14)
P2 Pd1 Pd2 Pd3 2.46(5)
P4 Pd1 Pd2 Pd3 -173.90(6)
P3 Pd1 Pd2 Pd3 -175.01(8)
C19 P2 Pd3 P1 -59.7(2)
C25 P2 Pd3 P1 68.2(2)
Pd1 P2 Pd3 P1 -173.26(5)
C19 P2 Pd3 Cl1 90.3(5)
C25 P2 Pd3 Cl1 -141.8(5)
Pd1 P2 Pd3 Cl1 -23.2(5)
C19 P2 Pd3 Br1 145.7(3)
C25 P2 Pd3 Br1 -86.4(3)
Pd1 P2 Pd3 Br1 32.09(19)
C19 P2 Pd3 Pd2 116.5(2)
C25 P2 Pd3 Pd2 -115.6(2)
Pd1 P2 Pd3 Pd2 2.90(5)
C19 P2 Pd3 Pd1 113.6(2)
C25 P2 Pd3 Pd1 -118.5(2)
C13 P1 Pd3 P2 -12.2(3)
C7 P1 Pd3 P2 110.5(3)
C1 P1 Pd3 P2 -133.4(3)
C13 P1 Pd3 Cl1 176.1(3)
C7 P1 Pd3 Cl1 -61.2(3)
C1 P1 Pd3 Cl1 54.9(3)
C13 P1 Pd3 Br1 159.9(3)
C7 P1 Pd3 Br1 -77.4(3)
C1 P1 Pd3 Br1 38.7(3)
C13 P1 Pd3 Pd2 174.3(2)
C7 P1 Pd3 Pd2 -63.0(3)
C1 P1 Pd3 Pd2 53.1(3)
C13 P1 Pd3 Pd1 -23.6(3)
C7 P1 Pd3 Pd1 99.1(3)
C1 P1 Pd3 Pd1 -144.8(3)
Pd2 Cl1 Pd3 P2 30.4(5)
Pd2 Cl1 Pd3 P1 -178.74(10)
Pd2 Cl1 Pd3 Br1 -80.9(5)
Pd2 Cl1 Pd3 Pd1 10.98(16)
Pd2 Br1 Pd3 P2 -34.45(18)
Pd2 Br1 Pd3 P1 170.21(5)
Pd2 Br1 Pd3 Cl1 87.4(5)
Pd2 Br1 Pd3 Pd1 -8.05(4)
P4 Pd2 Pd3 P2 -7.59(7)
P5 Pd2 Pd3 P2 -164.40(9)
Br1 Pd2 Pd3 P2 168.93(6)
Cl1 Pd2 Pd3 P2 -171.00(17)
Pd1 Pd2 Pd3 P2 -2.57(5)
P4 Pd2 Pd3 P1 165.69(9)
P5 Pd2 Pd3 P1 8.88(13)
Br1 Pd2 Pd3 P1 -17.79(9)
Cl1 Pd2 Pd3 P1 2.27(18)
Pd1 Pd2 Pd3 P1 170.71(9)
P4 Pd2 Pd3 Cl1 163.41(17)
P5 Pd2 Pd3 Cl1 6.61(19)
Br1 Pd2 Pd3 Cl1 -20.07(16)
Pd1 Pd2 Pd3 Cl1 168.44(17)
P4 Pd2 Pd3 Br1 -176.52(6)
P5 Pd2 Pd3 Br1 26.67(9)
Cl1 Pd2 Pd3 Br1 20.07(15)
Pd1 Pd2 Pd3 Br1 -171.50(4)
P4 Pd2 Pd3 Pd1 -5.03(5)
P5 Pd2 Pd3 Pd1 -161.83(9)
Br1 Pd2 Pd3 Pd1 171.50(4)
Cl1 Pd2 Pd3 Pd1 -168.44(17)
P4 Pd1 Pd3 P2 -178.38(7)
P3 Pd1 Pd3 P2 -9.15(11)
Pd2 Pd1 Pd3 P2 176.86(6)
P2 Pd1 Pd3 P1 14.46(11)
P4 Pd1 Pd3 P1 -163.91(11)
P3 Pd1 Pd3 P1 5.32(15)
Pd2 Pd1 Pd3 P1 -168.68(11)
P2 Pd1 Pd3 Cl1 172.78(16)
P4 Pd1 Pd3 Cl1 -5.60(16)
P3 Pd1 Pd3 Cl1 163.63(18)
Pd2 Pd1 Pd3 Cl1 -10.37(15)
P2 Pd1 Pd3 Br1 -169.34(7)
P4 Pd1 Pd3 Br1 12.28(6)
P3 Pd1 Pd3 Br1 -178.49(10)
Pd2 Pd1 Pd3 Br1 7.51(4)
P2 Pd1 Pd3 Pd2 -176.86(6)
P4 Pd1 Pd3 Pd2 4.76(4)
P3 Pd1 Pd3 Pd2 173.99(10)
